data_4308472
loop_
_publ_author_name
'Chang-Chuan Chou'
'Chan-Cheng Su'
'Hui-Lien Tsai'
'Kwang-Hwa Lii'

_publ_section_title
;
First Example of a 2:1 Cocrystal of Mixed Cu(I)/Cu(II) Complexes and a
Novel Ferromagnetic Bis(\m-hydroxo)dicopper(II) Complex with a
Bis(pyrazol-1-yl)methane Bidentate Ligand
;
_journal_name_full 'Inorganic Chemistry'
_journal_page_first 628
_journal_page_last 632
_journal_paper_doi 10.1021/ic048854y
_journal_volume 44
_journal_year 2005
_chemical_formula_sum 'C14 H16 Cl Cu N8 O4'
_chemical_formula_weight 459.34
_chemical_name_systematic
; 
 ? 
;
_space_group_IT_number 15
_symmetry_cell_setting monoclinic
_symmetry_space_group_name_Hall '-C 2yc'
_symmetry_space_group_name_H-M 'C 1 2/c 1'
_atom_sites_solution_hydrogens difmap
_atom_sites_solution_primary direct
_atom_sites_solution_secondary difmap
_audit_creation_method SHELXL-97
_cell_angle_alpha 90.00
_cell_angle_beta 98.583(2)
_cell_angle_gamma 90.00
_cell_formula_units_Z 4
_cell_length_a 8.5825(7)
_cell_length_b 19.8344(17)
_cell_length_c 11.8480(10)
_cell_measurement_reflns_used 2374
_cell_measurement_temperature 294(2)
_cell_measurement_theta_max 25
_cell_measurement_theta_min 2.5
_cell_volume 1994.3(3)
_computing_cell_refinement 'Bruker SMART'
_computing_data_collection 'Bruker SMART'
_computing_data_reduction 'Bruker SAINT'
_computing_molecular_graphics 'Bruker SHELXTL'
_computing_publication_material 'Bruker SHELXTL'
_computing_structure_refinement 'SHELXL-97 (Sheldrick, 1997)'
_computing_structure_solution 'SHELXS-97 (Sheldrick, 1990)'
_diffrn_ambient_temperature 294(2)
_diffrn_measured_fraction_theta_full 0.999
_diffrn_measured_fraction_theta_max 0.955
_diffrn_measurement_device_type 'CCD area detector'
_diffrn_measurement_method 'phi and omega scans'
_diffrn_radiation_monochromator graphite
_diffrn_radiation_source 'fine-focus sealed tube'
_diffrn_radiation_type MoK\a
_diffrn_radiation_wavelength 0.71073
_diffrn_reflns_av_R_equivalents 0.0398
_diffrn_reflns_av_sigmaI/netI 0.0349
_diffrn_reflns_limit_h_max 7
_diffrn_reflns_limit_h_min -11
_diffrn_reflns_limit_k_max 26
_diffrn_reflns_limit_k_min -21
_diffrn_reflns_limit_l_max 15
_diffrn_reflns_limit_l_min -15
_diffrn_reflns_number 6261
_diffrn_reflns_theta_full 25.00
_diffrn_reflns_theta_max 28.29
_diffrn_reflns_theta_min 2.05
_exptl_absorpt_coefficient_mu 1.267
_exptl_absorpt_correction_T_max 0.96352
_exptl_absorpt_correction_T_min 0.83754
_exptl_absorpt_correction_type empirical
_exptl_crystal_colour Colorless
_exptl_crystal_density_diffrn 1.530
_exptl_crystal_density_meas ?
_exptl_crystal_density_method .
_exptl_crystal_description Columnar
_exptl_crystal_F_000 936
_exptl_crystal_size_max 0.45
_exptl_crystal_size_mid 0.25
_exptl_crystal_size_min 0.20
_refine_diff_density_max 0.834
_refine_diff_density_min -0.436
_refine_diff_density_rms 0.089
_refine_ls_extinction_method none
_refine_ls_goodness_of_fit_ref 1.114
_refine_ls_hydrogen_treatment mixed
_refine_ls_matrix_type full
_refine_ls_number_parameters 128
_refine_ls_number_reflns 2370
_refine_ls_number_restraints 0
_refine_ls_restrained_S_all 1.114
_refine_ls_R_factor_all 0.1173
_refine_ls_R_factor_gt 0.0902
_refine_ls_shift/su_max 0.000
_refine_ls_shift/su_mean 0.000
_refine_ls_structure_factor_coef Fsqd
_refine_ls_weighting_details 'calc w=1/[\s^2^(Fo^2^)+(0.1290P)^2^+5.1835P] where P=(Fo^2^+2Fc^2^)/3'
_refine_ls_weighting_scheme calc
_refine_ls_wR_factor_gt 0.2469
_refine_ls_wR_factor_ref 0.2670
_reflns_number_gt 1758
_reflns_number_total 2370
_reflns_threshold_expression >2sigma(I)
_cod_data_source_file ic048854ysi20040820_120349_2.cif
_cod_data_source_block fb21m
_cod_depositor_comments
;
The following automatic conversions were performed:
'_symmetry_cell_setting' value 'Monoclinic' changed to 'monoclinic'
according to '/home/saulius/struct/CIF-dictionaries/cif_core.dic'
dictionary named 'cif_core.dic' version 2.4.1 from 2010-06-29.

Automatic conversion script
Id: cif_fix_enum 1527 2010-12-29 10:47:43Z saulius 
;
_cod_database_code 4308472

loop_
_symmetry_equiv_pos_as_xyz
'x, y, z'
'-x, y, -z+1/2'
'x+1/2, y+1/2, z'
'-x+1/2, y+1/2, -z+1/2'
'-x, -y, -z'
'x, -y, z-1/2'
'-x+1/2, -y+1/2, -z'
'x+1/2, -y+1/2, z-1/2'

loop_
_atom_site_label
_atom_site_type_symbol
_atom_site_fract_x
_atom_site_fract_y
_atom_site_fract_z
_atom_site_U_iso_or_equiv
_atom_site_adp_type
_atom_site_occupancy
_atom_site_symmetry_multiplicity
_atom_site_calc_flag
_atom_site_refinement_flags
_atom_site_disorder_assembly
_atom_site_disorder_group
Cu1 Cu 0.0000 0.33974(6) 0.2500 0.0800(5) Uani 1 2 d S . .
Cl1 Cl -0.5000 0.45991(14) -0.2500 0.0773(7) Uani 1 2 d S . .
O1 O -0.6356(13) 0.4386(12) -0.2616(11) 0.338(12) Uani 1 1 d . . .
O2 O -0.5052(17) 0.4904(11) -0.3514(14) 0.346(12) Uani 1 1 d . . .
N1 N 0.2102(6) 0.3087(2) 0.3308(4) 0.0653(12) Uani 1 1 d . . .
N2 N 0.2851(5) 0.3489(2) 0.4132(4) 0.0595(11) Uani 1 1 d . . .
N3 N 0.0519(5) 0.3977(2) 0.1100(4) 0.0607(11) Uani 1 1 d . . .
N4 N -0.0740(5) 0.4130(2) 0.0322(4) 0.0540(9) Uani 1 1 d . . .
C1 C 0.2986(9) 0.2536(3) 0.3351(7) 0.0848(19) Uani 1 1 d . . .
C2 C 0.4271(8) 0.2584(4) 0.4183(7) 0.092(2) Uani 1 1 d . . .
C3 C 0.4176(7) 0.3195(4) 0.4679(7) 0.0771(17) Uani 1 1 d . . .
C4 C 0.1734(7) 0.3980(3) 0.0517(6) 0.0718(15) Uani 1 1 d . . .
C5 C 0.1255(8) 0.4137(3) -0.0609(6) 0.0765(17) Uani 1 1 d . . .
C6 C -0.0330(8) 0.4234(3) -0.0727(5) 0.0698(15) Uani 1 1 d . . .
C7 C 0.2272(6) 0.4156(3) 0.4310(5) 0.0632(13) Uani 1 1 d . . .
H1A H 0.2658 0.2193 0.2810 0.080 Uiso 1 1 d . . .
H2A H 0.5055 0.2193 0.4266 0.080 Uiso 1 1 d . . .
H5A H 0.1952 0.4201 -0.1066 0.080 Uiso 1 1 d . . .
H6A H -0.1122 0.4363 -0.1468 0.080 Uiso 1 1 d . . .
H3A H 0.4852 0.3437 0.5341 0.080 Uiso 1 1 d . . .
H4A H 0.2909 0.3886 0.0949 0.080 Uiso 1 1 d . . .
H7A H 0.2091 0.4393 0.3614 0.080 Uiso 1 1 d . . .
H7B H 0.3013 0.4408 0.4825 0.080 Uiso 1 1 d . . .

loop_
_atom_site_aniso_label
_atom_site_aniso_U_11
_atom_site_aniso_U_22
_atom_site_aniso_U_33
_atom_site_aniso_U_23
_atom_site_aniso_U_13
_atom_site_aniso_U_12
Cu1 0.0840(8) 0.1009(9) 0.0522(6) 0.000 0.0005(5) 0.000
Cl1 0.0451(9) 0.1110(17) 0.0740(13) 0.000 0.0035(8) 0.000
O1 0.147(8) 0.70(4) 0.180(11) -0.063(16) 0.056(8) -0.176(14)
O2 0.216(11) 0.46(3) 0.339(18) 0.277(18) -0.032(13) -0.084(15)
N1 0.075(3) 0.060(3) 0.063(3) 0.002(2) 0.016(2) 0.016(2)
N2 0.054(2) 0.059(2) 0.070(3) 0.015(2) 0.020(2) 0.0086(19)
N3 0.054(2) 0.064(3) 0.064(3) 0.006(2) 0.0098(19) -0.0016(19)
N4 0.056(2) 0.049(2) 0.058(2) 0.0004(17) 0.0083(18) -0.0002(17)
C1 0.101(5) 0.068(4) 0.092(5) 0.002(3) 0.037(4) 0.019(3)
C2 0.079(4) 0.083(5) 0.121(6) 0.039(4) 0.038(4) 0.034(4)
C3 0.049(3) 0.085(4) 0.099(5) 0.019(3) 0.015(3) 0.013(3)
C4 0.057(3) 0.067(3) 0.094(4) 0.000(3) 0.022(3) -0.007(2)
C5 0.084(4) 0.067(3) 0.088(4) 0.003(3) 0.043(3) -0.013(3)
C6 0.099(4) 0.053(3) 0.058(3) 0.007(2) 0.016(3) -0.008(3)
C7 0.056(3) 0.054(3) 0.081(4) 0.006(3) 0.013(3) -0.003(2)

loop_
_atom_type_symbol
_atom_type_description
_atom_type_scat_dispersion_real
_atom_type_scat_dispersion_imag
_atom_type_scat_source
C C 0.0033 0.0016 'International Tables Vol C Tables 4.2.6.8 and 6.1.1.4'
H H 0.0000 0.0000 'International Tables Vol C Tables 4.2.6.8 and 6.1.1.4'
N N 0.0061 0.0033 'International Tables Vol C Tables 4.2.6.8 and 6.1.1.4'
O O 0.0106 0.0060 'International Tables Vol C Tables 4.2.6.8 and 6.1.1.4'
Cl Cl 0.1484 0.1585 'International Tables Vol C Tables 4.2.6.8 and 6.1.1.4'
Cu Cu 0.3201 1.2651 'International Tables Vol C Tables 4.2.6.8 and 6.1.1.4'

loop_
_geom_angle_atom_site_label_1
_geom_angle_atom_site_label_2
_geom_angle_atom_site_label_3
_geom_angle
_geom_angle_site_symmetry_1
_geom_angle_site_symmetry_3
_geom_angle_publ_flag
N1 Cu1 N1 144.3(3) 2 . ?
N1 Cu1 N3 105.11(17) 2 2 ?
N1 Cu1 N3 94.14(18) . 2 ?
N1 Cu1 N3 94.14(18) 2 . ?
N1 Cu1 N3 105.11(18) . . ?
N3 Cu1 N3 114.3(3) 2 . ?
O1 Cl1 O1 140(2) . 2_454 ?
O1 Cl1 O2 99.2(10) . 2_454 ?
O1 Cl1 O2 98.7(10) 2_454 2_454 ?
O1 Cl1 O2 98.7(10) . . ?
O1 Cl1 O2 99.2(10) 2_454 . ?
O2 Cl1 O2 126(2) 2_454 . ?
C1 N1 N2 104.6(5) . . ?
C1 N1 Cu1 137.6(5) . . ?
N2 N1 Cu1 117.4(3) . . ?
N1 N2 C3 111.6(5) . . ?
N1 N2 C7 120.8(4) . . ?
C3 N2 C7 127.5(6) . . ?
C4 N3 N4 104.7(5) . . ?
C4 N3 Cu1 132.8(4) . . ?
N4 N3 Cu1 114.7(3) . . ?
N3 N4 C6 111.7(4) . . ?
N3 N4 C7 118.3(4) . 2 ?
C6 N4 C7 130.0(5) . 2 ?
N1 C1 C2 111.4(7) . . ?
C3 C2 C1 106.3(6) . . ?
N2 C3 C2 106.2(7) . . ?
N3 C4 C5 111.1(5) . . ?
C6 C5 C4 106.4(5) . . ?
N4 C6 C5 106.1(5) . . ?
N2 C7 N4 111.2(4) . 2 ?

loop_
_geom_bond_atom_site_label_1
_geom_bond_atom_site_label_2
_geom_bond_distance
_geom_bond_site_symmetry_2
_geom_bond_publ_flag
Cu1 N1 2.009(5) 2 ?
Cu1 N1 2.009(5) . ?
Cu1 N3 2.120(4) 2 ?
Cu1 N3 2.120(4) . ?
Cl1 O1 1.227(9) . ?
Cl1 O1 1.227(9) 2_454 ?
Cl1 O2 1.340(12) 2_454 ?
Cl1 O2 1.340(12) . ?
N1 C1 1.327(8) . ?
N1 N2 1.347(7) . ?
N2 C3 1.354(7) . ?
N2 C7 1.440(7) . ?
N3 C4 1.333(7) . ?
N3 N4 1.346(6) . ?
N4 C6 1.356(7) . ?
N4 C7 1.447(6) 2 ?
C1 C2 1.369(11) . ?
C2 C3 1.355(11) . ?
C4 C5 1.371(10) . ?
C5 C6 1.360(9) . ?
C7 N4 1.447(6) 2 ?
